data_4083201
loop_
_publ_author_name
'Wang, Zhe'
'Ng, Sin Wee Benny'
'Jiang, Lu'
'Leong, Wen Jin'
'Zhao, Jin'
'Hor, T. S. Andy'

_publ_section_title
;
 Cyclopentadienyl Molybdenum(II) N,C-Chelating Benzothiazole-Carbene
 Complexes: Synthesis, Structure, and Application in Cyclooctene
 Epoxidation Catalysis
;
_journal_issue 10
_journal_name_full Organometallics
_journal_page_first 2457
_journal_paper_doi 10.1021/om401128z
_journal_volume 33
_journal_year 2014
_chemical_formula_sum 'C18 H14 Ag Br2 Mo N3 O2 S'
_chemical_formula_weight 700.01
_chemical_name_systematic
; 
 ? 
;
_space_group_IT_number 14
_symmetry_cell_setting monoclinic
_symmetry_space_group_name_Hall '-P 2ybc'
_symmetry_space_group_name_H-M 'P 1 21/c 1'
_atom_sites_solution_hydrogens geom
_atom_sites_solution_primary direct
_atom_sites_solution_secondary difmap
_audit_creation_method SHELXL-97
_cell_angle_alpha 90.00
_cell_angle_beta 97.164(4)
_cell_angle_gamma 90.00
_cell_formula_units_Z 4
_cell_length_a 9.5115(14)
_cell_length_b 11.3232(16)
_cell_length_c 19.407(3)
_cell_measurement_reflns_used 2567
_cell_measurement_temperature 223(2)
_cell_measurement_theta_max 22.19
_cell_measurement_theta_min 2.16
_cell_volume 2073.8(5)
_computing_cell_refinement 'Bruker SMART'
_computing_data_collection 'Bruker SMART'
_computing_data_reduction 'Bruker SAINT'
_computing_molecular_graphics 'Bruker SHELXTL'
_computing_publication_material 'Bruker SHELXTL'
_computing_structure_refinement 'SHELXL-97 (Sheldrick, 1997)'
_computing_structure_solution 'SHELXS-97 (Sheldrick, 1990)'
_diffrn_ambient_temperature 223(2)
_diffrn_measured_fraction_theta_full 0.999
_diffrn_measured_fraction_theta_max 0.999
_diffrn_measurement_device_type 'CCD area detector'
_diffrn_measurement_method 'phi and omega scans'
_diffrn_radiation_monochromator graphite
_diffrn_radiation_source 'fine-focus sealed tube'
_diffrn_radiation_type MoK\a
_diffrn_radiation_wavelength 0.71073
_diffrn_reflns_av_R_equivalents 0.0363
_diffrn_reflns_av_sigmaI/netI 0.0406
_diffrn_reflns_limit_h_max 11
_diffrn_reflns_limit_h_min -10
_diffrn_reflns_limit_k_max 13
_diffrn_reflns_limit_k_min -13
_diffrn_reflns_limit_l_max 19
_diffrn_reflns_limit_l_min -23
_diffrn_reflns_number 11639
_diffrn_reflns_theta_full 25.00
_diffrn_reflns_theta_max 25.00
_diffrn_reflns_theta_min 2.09
_exptl_absorpt_coefficient_mu 5.522
_exptl_absorpt_correction_T_max 0.6664
_exptl_absorpt_correction_T_min 0.4047
_exptl_absorpt_correction_type multi-scan
_exptl_absorpt_process_details 'Sadabs, (Sheldrick 2001)'
_exptl_crystal_colour Yellow
_exptl_crystal_density_diffrn 2.242
_exptl_crystal_density_meas ?
_exptl_crystal_density_method 'not measured'
_exptl_crystal_description Block
_exptl_crystal_F_000 1336
_exptl_crystal_size_max 0.20
_exptl_crystal_size_mid 0.18
_exptl_crystal_size_min 0.08
_refine_diff_density_max 1.994
_refine_diff_density_min -2.703
_refine_diff_density_rms 0.240
_refine_ls_extinction_method none
_refine_ls_goodness_of_fit_ref 1.083
_refine_ls_hydrogen_treatment constr
_refine_ls_matrix_type full
_refine_ls_number_parameters 254
_refine_ls_number_reflns 3654
_refine_ls_number_restraints 0
_refine_ls_restrained_S_all 1.083
_refine_ls_R_factor_all 0.0929
_refine_ls_R_factor_gt 0.0755
_refine_ls_shift/su_max 0.001
_refine_ls_shift/su_mean 0.000
_refine_ls_structure_factor_coef Fsqd
_refine_ls_weighting_details 'calc w=1/[\s^2^(Fo^2^)+(0.1658P)^2^+12.0079P] where P=(Fo^2^+2Fc^2^)/3'
_refine_ls_weighting_scheme calc
_refine_ls_wR_factor_gt 0.2397
_refine_ls_wR_factor_ref 0.2580
_reflns_number_gt 2838
_reflns_number_total 3654
_reflns_threshold_expression >2sigma(I)
_cod_data_source_file om401128z_si_001.cif
_cod_data_source_block b591
_cod_depositor_comments
;
The following automatic conversions were performed:

'_symmetry_cell_setting' value 'Monoclinic' changed to 'monoclinic'
according to
/usr/data/users/saulius/crontab/automatic-downloads/rss-feeds/ACS/lib/dictionaries/cif_core.dic
dictionary named 'cif_core.dic' version 2.4.2 from
2011-04-26.

'_exptl_absorpt_correction_type' value 'Multi-scan'
changed to 'multi-scan' according to
/usr/data/users/saulius/crontab/automatic-downloads/rss-feeds/ACS/lib/dictionaries/cif_core.dic
dictionary named 'cif_core.dic' version 2.4.2 from 2011-04-26.

Automatic conversion script
Id: cif_fix_values 2281 2013-09-26 08:29:07Z andrius 

 Adding full bibliography for 4083195--4083202.cif.

The following automatic conversions were performed:

'_exptl_crystal_density_meas' value 'Not Measured' was changed to '?'
- the value is perceived as not measured.

Automatic conversion script
Id: cif_fix_values 3008 2015-01-20 13:52:24Z robertas 
;
_cod_original_cell_volume 2073.9(5)
_cod_original_sg_symbol_H-M P2(1)/c
_cod_database_code 4083201

loop_
_symmetry_equiv_pos_as_xyz
'x, y, z'
'-x, y+1/2, -z+1/2'
'-x, -y, -z'
'x, -y-1/2, z-1/2'

loop_
_atom_site_label
_atom_site_type_symbol
_atom_site_fract_x
_atom_site_fract_y
_atom_site_fract_z
_atom_site_U_iso_or_equiv
_atom_site_adp_type
_atom_site_occupancy
_atom_site_symmetry_multiplicity
_atom_site_calc_flag
_atom_site_refinement_flags
Mo1 Mo 0.23531(10) 0.84121(7) 0.18728(4) 0.0344(3) Uani 1 1 d .
Ag1 Ag 0.13436(14) 0.46007(10) 0.06300(7) 0.0800(5) Uani 1 1 d .
Br2 Br 0.3553(2) 0.39542(19) 0.13227(11) 0.1039(7) Uani 1 1 d .
Br1 Br -0.1087(2) 0.54820(17) 0.07805(10) 0.0886(6) Uani 1 1 d .
S1 S 0.0376(3) 0.7803(2) -0.04271(13) 0.0425(6) Uani 1 1 d .
O1 O 0.1451(11) 1.1067(8) 0.1889(6) 0.071(3) Uani 1 1 d .
O2 O 0.5051(12) 0.9941(10) 0.1970(6) 0.079(3) Uani 1 1 d .
N1 N 0.0956(9) 0.8350(7) 0.0876(4) 0.0352(18) Uani 1 1 d .
N2 N 0.2807(9) 0.7476(7) 0.0450(4) 0.0349(18) Uani 1 1 d .
N3 N 0.4809(9) 0.7083(8) 0.1085(4) 0.0396(19) Uani 1 1 d .
C1 C 0.1493(11) 0.7877(8) 0.0340(5) 0.033(2) Uani 1 1 d .
C2 C -0.0940(11) 0.8469(9) -0.0020(6) 0.039(2) Uani 1 1 d .
C3 C -0.2314(13) 0.8739(12) -0.0316(7) 0.057(3) Uani 1 1 d .
H3 H -0.2628 0.8571 -0.0784 0.068 Uiso 1 1 calc R
C4 C -0.3185(15) 0.9262(14) 0.0106(8) 0.066(4) Uani 1 1 d .
H4 H -0.4134 0.9422 -0.0066 0.080 Uiso 1 1 calc R
C5 C -0.2691(17) 0.9547(15) 0.0768(11) 0.087(6) Uani 1 1 d .
H5 H -0.3305 0.9960 0.1026 0.104 Uiso 1 1 calc R
C6 C -0.1346(12) 0.9278(11) 0.1099(7) 0.052(3) Uani 1 1 d .
H6 H -0.1061 0.9455 0.1569 0.062 Uiso 1 1 calc R
C7 C -0.0441(11) 0.8719(9) 0.0676(6) 0.040(2) Uani 1 1 d .
C8 C 0.3510(10) 0.7579(8) 0.1114(5) 0.033(2) Uani 1 1 d .
C9 C 0.3686(12) 0.6933(10) 0.0001(6) 0.045(3) Uani 1 1 d .
H9 H 0.3460 0.6769 -0.0475 0.054 Uiso 1 1 calc R
C10 C 0.4927(12) 0.6700(10) 0.0409(6) 0.046(3) Uani 1 1 d .
H10 H 0.5729 0.6341 0.0261 0.055 Uiso 1 1 calc R
C11 C 0.5893(12) 0.6905(13) 0.1664(7) 0.056(3) Uani 1 1 d .
H11A H 0.5946 0.7594 0.1964 0.084 Uiso 1 1 calc R
H11B H 0.6799 0.6786 0.1495 0.084 Uiso 1 1 calc R
H11C H 0.5662 0.6216 0.1925 0.084 Uiso 1 1 calc R
C12 C 0.0928(15) 0.6956(12) 0.2328(7) 0.060(3) Uani 1 1 d .
H12 H 0.0117 0.6545 0.2061 0.072 Uiso 1 1 calc R
C13 C 0.0839(16) 0.8019(13) 0.2697(7) 0.061(3) Uani 1 1 d .
H13 H -0.0038 0.8455 0.2761 0.073 Uiso 1 1 calc R
C14 C 0.2208(18) 0.8247(11) 0.3035(6) 0.061(4) Uani 1 1 d .
H14 H 0.2455 0.8876 0.3383 0.073 Uiso 1 1 calc R
C15 C 0.3169(16) 0.7323(11) 0.2855(6) 0.060(3) Uani 1 1 d .
H15 H 0.4167 0.7202 0.3056 0.072 Uiso 1 1 calc R
C16 C 0.2323(16) 0.6551(9) 0.2415(6) 0.052(3) Uani 1 1 d .
H16 H 0.2651 0.5803 0.2225 0.063 Uiso 1 1 calc R
C17 C 0.1706(14) 1.0074(11) 0.1855(5) 0.047(3) Uani 1 1 d .
C18 C 0.4084(14) 0.9350(11) 0.1932(6) 0.047(3) Uani 1 1 d .

loop_
_atom_site_aniso_label
_atom_site_aniso_U_11
_atom_site_aniso_U_22
_atom_site_aniso_U_33
_atom_site_aniso_U_23
_atom_site_aniso_U_13
_atom_site_aniso_U_12
Mo1 0.0473(6) 0.0305(5) 0.0267(5) -0.0018(3) 0.0103(4) -0.0005(4)
Ag1 0.0763(9) 0.0623(8) 0.0962(10) 0.0101(6) -0.0101(7) -0.0018(6)
Br2 0.1062(15) 0.0914(14) 0.1038(14) -0.0154(11) -0.0277(12) 0.0171(11)
Br1 0.0948(13) 0.0830(12) 0.0898(12) 0.0045(9) 0.0190(10) -0.0020(9)
S1 0.0476(15) 0.0452(15) 0.0341(13) 0.0023(11) 0.0021(11) 0.0029(12)
O1 0.090(7) 0.043(5) 0.085(7) -0.007(5) 0.038(6) 0.015(5)
O2 0.081(7) 0.081(7) 0.079(7) -0.026(6) 0.028(6) -0.037(6)
N1 0.040(5) 0.029(4) 0.036(4) 0.008(3) 0.004(4) 0.000(3)
N2 0.042(5) 0.037(4) 0.027(4) -0.002(3) 0.008(3) 0.002(4)
N3 0.038(5) 0.042(5) 0.038(4) -0.001(4) 0.001(4) 0.008(4)
C1 0.042(6) 0.029(5) 0.030(5) 0.003(4) 0.011(4) -0.004(4)
C2 0.040(5) 0.032(5) 0.045(6) 0.007(4) 0.008(4) 0.003(4)
C3 0.046(7) 0.062(8) 0.059(7) 0.016(6) -0.007(6) -0.002(6)
C4 0.046(7) 0.077(9) 0.077(10) 0.024(8) 0.013(7) 0.011(7)
C5 0.063(10) 0.079(11) 0.129(16) 0.024(10) 0.054(10) 0.026(8)
C6 0.043(6) 0.054(7) 0.063(7) 0.001(6) 0.022(5) 0.002(5)
C7 0.042(6) 0.026(5) 0.055(6) 0.007(4) 0.016(5) 0.000(4)
C8 0.039(5) 0.028(5) 0.033(5) -0.002(4) 0.009(4) 0.003(4)
C9 0.058(7) 0.041(6) 0.038(6) -0.008(5) 0.018(5) 0.001(5)
C10 0.044(6) 0.048(6) 0.048(6) -0.006(5) 0.017(5) 0.006(5)
C11 0.039(6) 0.068(8) 0.060(7) 0.004(6) 0.003(5) 0.004(6)
C12 0.077(9) 0.054(7) 0.053(7) 0.008(6) 0.024(6) -0.034(7)
C13 0.070(9) 0.070(8) 0.049(7) 0.010(6) 0.033(7) 0.004(7)
C14 0.115(12) 0.050(7) 0.023(5) 0.004(5) 0.023(6) 0.004(7)
C15 0.089(10) 0.056(7) 0.034(6) 0.016(5) 0.003(6) -0.005(7)
C16 0.090(10) 0.027(5) 0.043(6) 0.007(4) 0.024(6) 0.000(6)
C17 0.065(7) 0.047(7) 0.034(5) 0.000(5) 0.018(5) 0.002(6)
C18 0.059(7) 0.048(6) 0.036(6) -0.010(5) 0.016(5) -0.012(6)

loop_
_atom_type_symbol
_atom_type_description
_atom_type_scat_dispersion_real
_atom_type_scat_dispersion_imag
_atom_type_scat_source
C C 0.0033 0.0016 'International Tables Vol C Tables 4.2.6.8 and 6.1.1.4'
H H 0.0000 0.0000 'International Tables Vol C Tables 4.2.6.8 and 6.1.1.4'
N N 0.0061 0.0033 'International Tables Vol C Tables 4.2.6.8 and 6.1.1.4'
O O 0.0106 0.0060 'International Tables Vol C Tables 4.2.6.8 and 6.1.1.4'
S S 0.1246 0.1234 'International Tables Vol C Tables 4.2.6.8 and 6.1.1.4'
Br Br -0.2901 2.4595 'International Tables Vol C Tables 4.2.6.8 and 6.1.1.4'
Mo Mo -1.6832 0.6857 'International Tables Vol C Tables 4.2.6.8 and 6.1.1.4'
Ag Ag -0.8971 1.1015 'International Tables Vol C Tables 4.2.6.8 and 6.1.1.4'

loop_
_geom_angle_atom_site_label_1
_geom_angle_atom_site_label_2
_geom_angle_atom_site_label_3
_geom_angle
_geom_angle_site_symmetry_3
C18 Mo1 C17 75.0(5) .
C18 Mo1 C8 77.3(4) .
C17 Mo1 C8 125.9(4) .
C18 Mo1 N1 118.7(4) .
C17 Mo1 N1 82.1(4) .
C8 Mo1 N1 72.0(3) .
C18 Mo1 C14 98.1(5) .
C17 Mo1 C14 92.2(4) .
C8 Mo1 C14 137.3(4) .
N1 Mo1 C14 139.4(5) .
C18 Mo1 C15 92.7(5) .
C17 Mo1 C15 126.2(5) .
C8 Mo1 C15 100.4(4) .
N1 Mo1 C15 143.7(4) .
C14 Mo1 C15 37.0(5) .
C18 Mo1 C13 130.9(5) .
C17 Mo1 C13 88.6(5) .
C8 Mo1 C13 142.8(4) .
N1 Mo1 C13 103.9(4) .
C14 Mo1 C13 35.5(5) .
C15 Mo1 C13 60.4(5) .
C18 Mo1 C16 121.2(5) .
C17 Mo1 C16 146.8(4) .
C8 Mo1 C16 87.1(4) .
N1 Mo1 C16 108.8(4) .
C14 Mo1 C16 58.7(4) .
C15 Mo1 C16 34.9(5) .
C13 Mo1 C16 58.6(5) .
C18 Mo1 C12 150.8(5) .
C17 Mo1 C12 118.4(5) .
C8 Mo1 C12 108.2(4) .
N1 Mo1 C12 89.7(4) .
C14 Mo1 C12 57.9(5) .
C15 Mo1 C12 58.2(5) .
C13 Mo1 C12 34.9(5) .
C16 Mo1 C12 34.3(5) .
Br2 Ag1 Br1 140.64(10) .
Br2 Ag1 Br1 120.20(9) 3_565
Br1 Ag1 Br1 99.14(7) 3_565
Ag1 Br1 Ag1 80.86(7) 3_565
C1 S1 C2 89.3(5) .
C1 N1 C7 110.3(8) .
C1 N1 Mo1 116.8(7) .
C7 N1 Mo1 132.9(7) .
C1 N2 C8 117.4(8) .
C1 N2 C9 131.7(9) .
C8 N2 C9 110.9(8) .
C8 N3 C10 110.2(8) .
C8 N3 C11 126.0(9) .
C10 N3 C11 123.7(9) .
N2 C1 N1 117.4(9) .
N2 C1 S1 126.4(7) .
N1 C1 S1 116.2(8) .
C3 C2 C7 122.6(11) .
C3 C2 S1 126.9(10) .
C7 C2 S1 110.5(8) .
C4 C3 C2 117.0(12) .
C5 C4 C3 120.5(13) .
C4 C5 C6 125.3(14) .
C5 C6 C7 114.9(13) .
N1 C7 C2 113.7(9) .
N1 C7 C6 126.7(11) .
C2 C7 C6 119.6(10) .
N3 C8 N2 105.1(8) .
N3 C8 Mo1 138.5(7) .
N2 C8 Mo1 116.4(7) .
C10 C9 N2 105.1(9) .
C9 C10 N3 108.7(9) .
C16 C12 C13 109.6(12) .
C16 C12 Mo1 72.2(6) .
C13 C12 Mo1 70.7(7) .
C14 C13 C12 106.4(12) .
C14 C13 Mo1 70.7(7) .
C12 C13 Mo1 74.5(6) .
C13 C14 C15 109.1(12) .
C13 C14 Mo1 73.8(7) .
C15 C14 Mo1 72.9(6) .
C16 C15 C14 105.3(13) .
C16 C15 Mo1 74.0(7) .
C14 C15 Mo1 70.2(6) .
C12 C16 C15 109.5(11) .
C12 C16 Mo1 73.5(6) .
C15 C16 Mo1 71.1(6) .
O1 C17 Mo1 173.1(12) .
O2 C18 Mo1 176.7(12) .

loop_
_geom_bond_atom_site_label_1
_geom_bond_atom_site_label_2
_geom_bond_distance
_geom_bond_site_symmetry_2
Mo1 C18 1.951(12) .
Mo1 C17 1.979(12) .
Mo1 C8 2.161(9) .
Mo1 N1 2.206(8) .
Mo1 C14 2.285(10) .
Mo1 C15 2.321(11) .
Mo1 C13 2.325(12) .
Mo1 C16 2.358(10) .
Mo1 C12 2.374(11) .
Ag1 Br2 2.461(2) .
Ag1 Br1 2.568(2) .
Ag1 Br1 2.720(2) 3_565
Br1 Ag1 2.720(2) 3_565
S1 C1 1.720(10) .
S1 C2 1.734(11) .
O1 C17 1.154(14) .
O2 C18 1.132(15) .
N1 C1 1.328(13) .
N1 C7 1.402(14) .
N2 C1 1.322(13) .
N2 C8 1.380(12) .
N2 C9 1.421(13) .
N3 C8 1.366(13) .
N3 C10 1.399(14) .
N3 C11 1.442(14) .
C2 C3 1.394(16) .
C2 C7 1.403(16) .
C3 C4 1.37(2) .
C4 C5 1.35(3) .
C5 C6 1.39(2) .
C6 C7 1.411(16) .
C9 C10 1.363(17) .
C12 C16 1.39(2) .
C12 C13 1.41(2) .
C13 C14 1.41(2) .
C14 C15 1.46(2) .
C15 C16 1.403(18) .
